data_2105210
loop_
_publ_author_name
'Briggs, Naomi E. B.'
'Kennedy, Alan R.'
'Morrison, Catriona A.'

_publ_section_title
;
 42 salt forms of tyramine: structural comparison and the occurrence of
 hydrate formation
;
_journal_coeditor_code RY5045
_journal_issue 4
_journal_name_full 'Acta Crystallographica Section B'
_journal_page_first 453
_journal_page_last 464
_journal_paper_doi 10.1107/S0108768112026456
_journal_volume 68
_journal_year 2012
_chemical_formula_sum 'C8 H12 Br N O'
_chemical_formula_weight 218.10
_space_group_IT_number 60
_symmetry_cell_setting orthorhombic
_symmetry_space_group_name_Hall '-P 2n 2ab'
_symmetry_space_group_name_H-M 'P b c n'
_atom_sites_solution_hydrogens geom
_atom_sites_solution_primary direct
_atom_sites_solution_secondary difmap
_audit_creation_method SHELXL-97
_cell_angle_alpha 90.00
_cell_angle_beta 90.00
_cell_angle_gamma 90.00
_cell_formula_units_Z 8
_cell_length_a 20.1430(11)
_cell_length_b 10.9691(4)
_cell_length_c 8.2747(4)
_cell_measurement_reflns_used 4105
_cell_measurement_temperature 123(2)
_cell_measurement_theta_max 29.1690
_cell_measurement_theta_min 2.4568
_cell_volume 1828.30(15)
_computing_structure_refinement 'SHELXL-97 (Sheldrick, 1997)'
_diffrn_ambient_temperature 123(2)
_diffrn_measured_fraction_theta_full 0.995
_diffrn_measured_fraction_theta_max 0.995
_diffrn_measurement_device_type 'Oxford Diffraction Gemini S'
_diffrn_measurement_method 'omega scans'
_diffrn_radiation_monochromator graphite
_diffrn_radiation_source 'fine-focus sealed tube'
_diffrn_radiation_type MoK\a
_diffrn_radiation_wavelength 0.71073
_diffrn_reflns_av_R_equivalents 0.0311
_diffrn_reflns_av_sigmaI/netI 0.0332
_diffrn_reflns_limit_h_max 26
_diffrn_reflns_limit_h_min -23
_diffrn_reflns_limit_k_max 14
_diffrn_reflns_limit_k_min -14
_diffrn_reflns_limit_l_max 10
_diffrn_reflns_limit_l_min -10
_diffrn_reflns_number 10984
_diffrn_reflns_theta_full 27.50
_diffrn_reflns_theta_max 27.50
_diffrn_reflns_theta_min 3.25
_exptl_absorpt_coefficient_mu 4.442
_exptl_absorpt_correction_T_max 1.00000
_exptl_absorpt_correction_T_min 0.74784
_exptl_absorpt_correction_type multi-scan
_exptl_absorpt_process_details
;
CrysAlisPro, Oxford Diffraction Ltd.,
Version 1.171.33.34d (release 27-02-2009 CrysAlis171 .NET)
(compiled Feb 27 2009,15:38:38)
Empirical absorption correction using spherical harmonics,
 implemented in SCALE3 ABSPACK scaling algorithm.
;
_exptl_crystal_colour colourless
_exptl_crystal_density_diffrn 1.585
_exptl_crystal_density_method 'not measured'
_exptl_crystal_description prism
_exptl_crystal_F_000 880
_exptl_crystal_size_max 0.15
_exptl_crystal_size_mid 0.10
_exptl_crystal_size_min 0.05
_refine_diff_density_max 0.301
_refine_diff_density_min -0.272
_refine_ls_extinction_coef 0.00081(19)
_refine_ls_extinction_expression Fc^*^=kFc[1+0.001xFc^2^\l^3^/sin(2\q)]^-1/4^
_refine_ls_extinction_method SHELXL
_refine_ls_goodness_of_fit_ref 0.896
_refine_ls_hydrogen_treatment mixed
_refine_ls_matrix_type full
_refine_ls_number_parameters 118
_refine_ls_number_reflns 2094
_refine_ls_number_restraints 0
_refine_ls_restrained_S_all 0.896
_refine_ls_R_factor_all 0.0477
_refine_ls_R_factor_gt 0.0225
_refine_ls_shift/su_max 0.001
_refine_ls_shift/su_mean 0.000
_refine_ls_structure_factor_coef Fsqd
_refine_ls_weighting_details 'calc w=1/[\s^2^(Fo^2^)+(0.0279P)^2^+0.0000P] where P=(Fo^2^+2Fc^2^)/3'
_refine_ls_weighting_scheme calc
_refine_ls_wR_factor_gt 0.0492
_refine_ls_wR_factor_ref 0.0525
_reflns_number_gt 1370
_reflns_number_total 2094
_reflns_threshold_expression I>2/s(I)
_cod_data_source_file ry5045.cif
_cod_data_source_block tyrbr
_cod_original_sg_symbol_H-M Pbcn
_cod_database_code 2105210

loop_
_symmetry_equiv_pos_as_xyz
'x, y, z'
'-x+1/2, -y+1/2, z+1/2'
'x+1/2, -y+1/2, -z'
'-x, y, -z+1/2'
'-x, -y, -z'
'x-1/2, y-1/2, -z-1/2'
'-x-1/2, y-1/2, z'
'x, -y, z-1/2'

loop_
_atom_site_type_symbol
_atom_site_label
_atom_site_fract_x
_atom_site_fract_y
_atom_site_fract_z
_atom_site_U_iso_or_equiv
_atom_site_adp_type
_atom_site_calc_flag
_atom_site_refinement_flags
_atom_site_occupancy
_atom_site_symmetry_multiplicity
Br Br1 0.0000 0.01323(2) 0.7500 0.03081(10) Uani d S 1 2
Br Br2 0.0000 0.41725(2) 0.7500 0.02449(10) Uani d S 1 2
O O1 0.42915(7) 0.16578(13) 0.65984(19) 0.0215(3) Uani d . 1 1
N N1 0.05032(10) 0.21502(19) 0.4837(3) 0.0215(4) Uani d . 1 1
C C1 0.23384(11) 0.13210(17) 0.4999(2) 0.0182(5) Uani d . 1 1
C C2 0.27419(11) 0.22727(18) 0.4489(3) 0.0224(5) Uani d . 1 1
H H2 0.2568 0.2868 0.3771 0.027 Uiso calc R 1 1
C C3 0.33949(11) 0.23704(18) 0.5008(3) 0.0211(5) Uani d . 1 1
H H3 0.3667 0.3024 0.4647 0.025 Uiso calc R 1 1
C C4 0.36448(9) 0.15030(17) 0.6059(3) 0.0171(4) Uani d . 1 1
C C5 0.32588(9) 0.05389(18) 0.6579(3) 0.0182(5) Uani d . 1 1
H H5 0.3436 -0.0057 0.7293 0.022 Uiso calc R 1 1
C C6 0.26092(9) 0.04567(16) 0.6040(3) 0.0180(4) Uani d . 1 1
H H6 0.2342 -0.0206 0.6389 0.022 Uiso calc R 1 1
C C7 0.16190(10) 0.12482(19) 0.4479(3) 0.0235(5) Uani d . 1 1
H H7A 0.1438 0.0434 0.4751 0.028 Uiso calc R 1 1
H H7B 0.1589 0.1356 0.3293 0.028 Uiso calc R 1 1
C C8 0.12116(9) 0.22257(19) 0.5316(3) 0.0215(5) Uani d . 1 1
H H8A 0.1250 0.2126 0.6502 0.026 Uiso calc R 1 1
H H8B 0.1389 0.3039 0.5029 0.026 Uiso calc R 1 1
H H3N 0.0262(15) 0.277(2) 0.535(3) 0.054(9) Uiso d . 1 1
H H1H 0.4436(11) 0.096(2) 0.685(3) 0.034(7) Uiso d . 1 1
H H1N 0.0455(13) 0.218(2) 0.386(3) 0.045(9) Uiso d . 1 1
H H2N 0.0326(13) 0.142(3) 0.519(3) 0.058(9) Uiso d . 1 1

loop_
_atom_site_aniso_label
_atom_site_aniso_U_11
_atom_site_aniso_U_22
_atom_site_aniso_U_33
_atom_site_aniso_U_12
_atom_site_aniso_U_13
_atom_site_aniso_U_23
Br1 0.0515(2) 0.02038(14) 0.02058(17) 0.000 -0.0046(2) 0.000
Br2 0.02592(16) 0.01810(13) 0.02945(18) 0.000 0.01122(18) 0.000
O1 0.0144(8) 0.0190(7) 0.0311(9) -0.0007(7) -0.0040(7) -0.0006(7)
N1 0.0152(9) 0.0270(10) 0.0222(11) 0.0045(9) -0.0025(9) -0.0031(10)
C1 0.0165(11) 0.0211(9) 0.0172(12) 0.0030(9) -0.0003(9) -0.0062(9)
C2 0.0232(11) 0.0225(10) 0.0215(11) 0.0082(9) -0.0015(10) 0.0039(9)
C3 0.0186(11) 0.0196(10) 0.0250(13) -0.0016(9) 0.0035(10) 0.0032(9)
C4 0.0118(10) 0.0190(9) 0.0206(11) 0.0028(9) 0.0009(9) -0.0030(9)
C5 0.0175(11) 0.0171(9) 0.0201(12) 0.0040(9) -0.0001(10) 0.0014(9)
C6 0.0158(11) 0.0164(9) 0.0219(12) -0.0016(9) 0.0032(10) -0.0027(9)
C7 0.0174(12) 0.0272(11) 0.0258(13) 0.0035(10) -0.0051(11) -0.0075(10)
C8 0.0137(11) 0.0306(11) 0.0203(12) -0.0003(10) -0.0005(9) -0.0042(10)

loop_
_atom_type_symbol
_atom_type_description
_atom_type_scat_dispersion_real
_atom_type_scat_dispersion_imag
_atom_type_scat_source
Br Br -0.2901 2.4595 'International Tables Vol C Tables 4.2.6.8 and 6.1.1.4'
O O 0.0106 0.0060 'International Tables Vol C Tables 4.2.6.8 and 6.1.1.4'
N N 0.0061 0.0033 'International Tables Vol C Tables 4.2.6.8 and 6.1.1.4'
C C 0.0033 0.0016 'International Tables Vol C Tables 4.2.6.8 and 6.1.1.4'
H H 0.0000 0.0000 'International Tables Vol C Tables 4.2.6.8 and 6.1.1.4'

loop_
_geom_angle_atom_site_label_1
_geom_angle_atom_site_label_2
_geom_angle_atom_site_label_3
_geom_angle
C4 O1 H1H 106.9(15)
C8 N1 H3N 109.8(17)
C8 N1 H1N 112.2(19)
H3N N1 H1N 111(2)
C8 N1 H2N 109.6(16)
H3N N1 H2N 106(2)
H1N N1 H2N 108(2)
C2 C1 C6 118.1(2)
C2 C1 C7 120.90(19)
C6 C1 C7 120.99(19)
C3 C2 C1 121.2(2)
C3 C2 H2 119.4
C1 C2 H2 119.4
C4 C3 C2 119.09(19)
C4 C3 H3 120.5
C2 C3 H3 120.5
C5 C4 C3 121.16(19)
C5 C4 O1 121.47(18)
C3 C4 O1 117.35(18)
C4 C5 C6 118.76(19)
C4 C5 H5 120.6
C6 C5 H5 120.6
C5 C6 C1 121.66(19)
C5 C6 H6 119.2
C1 C6 H6 119.2
C1 C7 C8 110.52(17)
C1 C7 H7A 109.5
C8 C7 H7A 109.5
C1 C7 H7B 109.5
C8 C7 H7B 109.5
H7A C7 H7B 108.1
N1 C8 C7 111.03(18)
N1 C8 H8A 109.4
C7 C8 H8A 109.4
N1 C8 H8B 109.4
C7 C8 H8B 109.4
H8A C8 H8B 108.0

loop_
_geom_bond_atom_site_label_1
_geom_bond_atom_site_label_2
_geom_bond_distance
O1 C4 1.387(2)
O1 H1H 0.85(2)
N1 C8 1.483(3)
N1 H3N 0.94(3)
N1 H1N 0.82(3)
N1 H2N 0.93(3)
C1 C2 1.389(3)
C1 C6 1.392(3)
C1 C7 1.514(3)
C2 C3 1.388(3)
C2 H2 0.9500
C3 C4 1.384(3)
C3 H3 0.9500
C4 C5 1.381(3)
C5 C6 1.386(3)
C5 H5 0.9500
C6 H6 0.9500
C7 C8 1.517(3)
C7 H7A 0.9900
C7 H7B 0.9900
C8 H8A 0.9900
C8 H8B 0.9900

loop_
_geom_torsion_atom_site_label_1
_geom_torsion_atom_site_label_2
_geom_torsion_atom_site_label_3
_geom_torsion_atom_site_label_4
_geom_torsion
C6 C1 C2 C3 -0.5(3)
C7 C1 C2 C3 177.6(2)
C1 C2 C3 C4 -0.3(3)
C2 C3 C4 C5 0.9(3)
C2 C3 C4 O1 -177.62(19)
C3 C4 C5 C6 -0.6(3)
O1 C4 C5 C6 177.84(18)
C4 C5 C6 C1 -0.3(3)
C2 C1 C6 C5 0.8(3)
C7 C1 C6 C5 -177.30(18)
C2 C1 C7 C8 -71.4(2)
C6 C1 C7 C8 106.7(2)
C1 C7 C8 N1 -179.03(19)

loop_
_cod_related_entry_id
_cod_related_entry_database
_cod_related_entry_code
1 ChemSpider 9883060
